data_7012137
loop_
_publ_author_name
'Hitchcock, Peter B.'
'Handley, Darren A.'
'Huei Lee, Ting'
'Jeffery Leigh, G.'

_publ_section_title
;
 Anomalous reactions of the diamine Me2NCH2NMe2 with nickel(ii) and
 cobalt(ii)
;
_journal_issue 24
_journal_name_full 'Journal of the Chemical Society, Dalton Transactions'
_journal_page_first 4720
_journal_paper_doi 10.1039/b207818j
_journal_year 2002
_chemical_formula_sum 'C41 H116 Cl14 N16 Ni8 O2'
_chemical_formula_weight 1831.46
_chemical_name_common
;
[Ni3Cl4(OH)9tmeda)3][Ni3Cl4(OMe)(tmeda)3][NiCl3(tmeda)}2
;
_space_group_IT_number 5
_symmetry_cell_setting monoclinic
_symmetry_space_group_name_Hall 'C 2y'
_symmetry_space_group_name_H-M 'C 1 2 1'
_atom_sites_solution_hydrogens geom
_atom_sites_solution_primary direct
_atom_sites_solution_secondary difmap
_audit_conform_dict_location ftp://ftp.iucr.org/cifdics/cif_core_2.1beta5.dic
_audit_conform_dict_name cif_core.dic
_audit_conform_dict_version 2.1beta5
_audit_creation_date 2000-05-02T13:23:54-00:00
_audit_creation_method 'WinGX routine CIF_UPDATE'
_cell_angle_alpha 90
_cell_angle_beta 102.266(14)
_cell_angle_gamma 90
_cell_formula_units_Z 4
_cell_length_a 28.975(5)
_cell_length_b 10.987(2)
_cell_length_c 25.727(4)
_cell_measurement_temperature 173(2)
_cell_volume 8003(2)
_computing_structure_refinement 'SHELXL-97 (Sheldrick, 1997)'
_diffrn_ambient_temperature 173(2)
_diffrn_measured_fraction_theta_full 0.998
_diffrn_measured_fraction_theta_max 0.998
_diffrn_radiation_monochromator graphite
_diffrn_radiation_type MoK\a
_diffrn_radiation_wavelength 0.71073
_diffrn_reflns_av_R_equivalents 0.0671
_diffrn_reflns_av_sigmaI/netI 0.0584
_diffrn_reflns_limit_h_max 34
_diffrn_reflns_limit_h_min 0
_diffrn_reflns_limit_k_max 13
_diffrn_reflns_limit_k_min 0
_diffrn_reflns_limit_l_max 29
_diffrn_reflns_limit_l_min -30
_diffrn_reflns_number 7566
_diffrn_reflns_theta_full 24.97
_diffrn_reflns_theta_max 24.97
_diffrn_reflns_theta_min 2.09
_exptl_absorpt_coefficient_mu 2.35
_exptl_crystal_density_diffrn 1.60
_exptl_crystal_density_method 'not measured'
_exptl_crystal_F_000 3808
_refine_diff_density_max 1.215
_refine_diff_density_min -0.612
_refine_diff_density_rms 0.108
_refine_ls_abs_structure_details 'Flack H D (1983), Acta Cryst. A39, 876-881'
_refine_ls_abs_structure_Flack 0.09(4)
_refine_ls_extinction_method none
_refine_ls_goodness_of_fit_ref 1.063
_refine_ls_hydrogen_treatment 'riding; or omitted (for OH)'
_refine_ls_matrix_type full
_refine_ls_number_parameters 749
_refine_ls_number_reflns 7430
_refine_ls_number_restraints 410
_refine_ls_restrained_S_all 1.039
_refine_ls_R_factor_all 0.0667
_refine_ls_R_factor_gt 0.0503
_refine_ls_shift/su_max 0.004
_refine_ls_shift/su_mean 0.001
_refine_ls_structure_factor_coef Fsqd
_refine_ls_weighting_details 'calc w=1/[\s^2^(Fo^2^)+(0.0485P)^2^+35.2428P] where P=(Fo^2^+2Fc^2^)/3'
_refine_ls_weighting_scheme calc
_refine_ls_wR_factor_gt 0.1136
_refine_ls_wR_factor_ref 0.1229
_reflns_number_gt 6013
_reflns_number_total 7430
_reflns_threshold_expression >2sigma(I)
_cod_data_source_file b207818j.txt
_cod_data_source_block mar1999
_cod_original_sg_symbol_H-M C2
_cod_database_code 7012137

loop_
_symmetry_equiv_pos_as_xyz
'x, y, z'
'-x, y, -z'
'x+1/2, y+1/2, z'
'-x+1/2, y+1/2, -z'

loop_
_atom_site_label
_atom_site_type_symbol
_atom_site_fract_x
_atom_site_fract_y
_atom_site_fract_z
_atom_site_U_iso_or_equiv
_atom_site_adp_type
_atom_site_occupancy
_atom_site_symmetry_multiplicity
_atom_site_calc_flag
_atom_site_refinement_flags
_atom_site_disorder_assembly
_atom_site_disorder_group
Ni1 Ni -0.02429(6) 0.32339(18) 0.34487(7) 0.0287(5) Uani 1 1 d U A 1
Ni2 Ni -0.10747(6) 0.26184(17) 0.25770(7) 0.0254(4) Uani 1 1 d U A 1
Ni3 Ni -0.09292(7) 0.1350(2) 0.36367(7) 0.0344(5) Uani 1 1 d U A 1
Cl1 Cl -0.04453(11) 0.4067(4) 0.25589(13) 0.0279(8) Uani 1 1 d U A 1
Cl2 Cl -0.15718(12) 0.1080(4) 0.28605(14) 0.0340(9) Uani 1 1 d U A 1
Cl3 Cl -0.02296(13) 0.2061(4) 0.42335(14) 0.0383(9) Uani 1 1 d U A 1
Cl4 Cl -0.1134(2) 0.3658(5) 0.3453(2) 0.0346(12) Uani 0.617(7) 1 d PU A 1
Cl5 Cl -0.03843(18) 0.1132(6) 0.2953(2) 0.0268(12) Uani 0.617(7) 1 d PU A 1
N1 N 0.0507(4) 0.3335(11) 0.3527(5) 0.028(2) Uani 1 1 d U A 1
N2 N 0.0025(4) 0.4886(11) 0.3811(5) 0.027(2) Uani 1 1 d U A 1
N3 N -0.1163(3) 0.2061(10) 0.1772(4) 0.0201(19) Uani 1 1 d U A 1
N4 N -0.1589(4) 0.3693(12) 0.2092(5) 0.026(2) Uani 1 1 d U A 1
N5 N -0.0867(4) -0.0501(12) 0.3885(5) 0.032(2) Uani 1 1 d U A 1
N6 N -0.1323(4) 0.1054(11) 0.4209(5) 0.030(2) Uani 1 1 d U A 1
C1 C 0.0478(5) 0.4653(15) 0.3624(6) 0.034(3) Uani 1 1 d U A 1
H1A H 0.0477 0.5112 0.3293 0.04 Uiso 1 1 calc R A 1
H1B H 0.0753 0.492 0.3898 0.04 Uiso 1 1 calc R A 1
C2 C 0.0676(5) 0.3189(16) 0.3025(6) 0.047(4) Uani 1 1 d U A 1
H2A H 0.0459 0.3606 0.2736 0.07 Uiso 1 1 calc R A 1
H2B H 0.0688 0.2321 0.2941 0.07 Uiso 1 1 calc R A 1
H2C H 0.0992 0.3542 0.3068 0.07 Uiso 1 1 calc R A 1
C3 C 0.0805(5) 0.2746(16) 0.3921(6) 0.040(3) Uani 1 1 d U A 1
H3A H 0.0687 0.28 0.425 0.06 Uiso 1 1 calc R A 1
H3B H 0.1119 0.312 0.3976 0.06 Uiso 1 1 calc R A 1
H3C H 0.0826 0.1889 0.3823 0.06 Uiso 1 1 calc R A 1
C4 C -0.0201(6) 0.6025(15) 0.3568(7) 0.045(4) Uani 1 1 d U A 1
H4A H -0.024 0.5983 0.318 0.067 Uiso 1 1 calc R A 1
H4B H -0.0001 0.6723 0.3704 0.067 Uiso 1 1 calc R A 1
H4C H -0.0511 0.6119 0.3659 0.067 Uiso 1 1 calc R A 1
C5 C 0.0094(5) 0.4904(14) 0.4381(5) 0.037(3) Uani 1 1 d U A 1
H5A H -0.0209 0.5053 0.4481 0.056 Uiso 1 1 calc R A 1
H5B H 0.0317 0.5554 0.4525 0.056 Uiso 1 1 calc R A 1
H5C H 0.0222 0.4119 0.4525 0.056 Uiso 1 1 calc R A 1
C6 C -0.1441(5) 0.3274(13) 0.1604(5) 0.025(3) Uani 1 1 d U A 1
H6A H -0.1236 0.3886 0.1484 0.03 Uiso 1 1 calc R A 1
H6B H -0.1719 0.3125 0.1314 0.03 Uiso 1 1 calc R A 1
C7 C -0.1429(5) 0.1008(13) 0.1613(6) 0.031(3) Uani 1 1 d U A 1
H7A H -0.1705 0.0998 0.1777 0.047 Uiso 1 1 calc R A 1
H7B H -0.1235 0.0287 0.1727 0.047 Uiso 1 1 calc R A 1
H7C H -0.1534 0.1002 0.1225 0.047 Uiso 1 1 calc R A 1
C8 C -0.0737(5) 0.2047(15) 0.1522(6) 0.032(3) Uani 1 1 d U A 1
H8A H -0.0552 0.279 0.162 0.048 Uiso 1 1 calc R A 1
H8B H -0.0841 0.2006 0.1134 0.048 Uiso 1 1 calc R A 1
H8C H -0.0541 0.1335 0.1649 0.048 Uiso 1 1 calc R A 1
C9 C -0.2104(4) 0.331(2) 0.2084(7) 0.052(5) Uani 1 1 d U A 1
H9A H -0.2191 0.3577 0.2414 0.078 Uiso 1 1 calc R A 1
H9B H -0.2133 0.2427 0.2052 0.078 Uiso 1 1 calc R A 1
H9C H -0.2315 0.3697 0.178 0.078 Uiso 1 1 calc R A 1
C10 C -0.1559(6) 0.5034(14) 0.2143(7) 0.040(4) Uani 1 1 d U A 1
H10A H -0.1648 0.5282 0.2475 0.06 Uiso 1 1 calc R A 1
H10B H -0.1775 0.541 0.1841 0.06 Uiso 1 1 calc R A 1
H10C H -0.1235 0.5298 0.2149 0.06 Uiso 1 1 calc R A 1
C11 C -0.1150(9) -0.0197(19) 0.4269(9) 0.113(8) Uani 1 1 d U A 1
H11A H -0.0957 -0.031 0.4632 0.135 Uiso 1 1 calc R A 1
H11B H -0.1422 -0.076 0.4224 0.135 Uiso 1 1 calc R A 1
C12 C -0.0408(6) -0.0913(19) 0.4148(9) 0.076(6) Uani 1 1 d U A 1
H12A H -0.0276 -0.0352 0.4438 0.114 Uiso 1 1 calc R A 1
H12B H -0.02 -0.094 0.3892 0.114 Uiso 1 1 calc R A 1
H12C H -0.0432 -0.1729 0.4293 0.114 Uiso 1 1 calc R A 1
C13 C -0.1049(9) -0.140(2) 0.3480(9) 0.102(8) Uani 1 1 d U A 1
H13A H -0.1363 -0.1156 0.3285 0.153 Uiso 1 1 calc R A 1
H13B H -0.1072 -0.2194 0.365 0.153 Uiso 1 1 calc R A 1
H13C H -0.0836 -0.1472 0.3233 0.153 Uiso 1 1 calc R A 1
C14 C -0.1193(7) 0.154(3) 0.4719(7) 0.079(7) Uani 1 1 d U A 1
H14A H -0.0851 0.1466 0.4847 0.118 Uiso 1 1 calc R A 1
H14B H -0.1356 0.1101 0.4959 0.118 Uiso 1 1 calc R A 1
H14C H -0.1283 0.2404 0.4711 0.118 Uiso 1 1 calc R A 1
C15 C -0.1838(6) 0.121(3) 0.4049(7) 0.070(6) Uani 1 1 d U A 1
H15A H -0.1951 0.0875 0.3693 0.105 Uiso 1 1 calc R A 1
H15B H -0.1915 0.2081 0.4048 0.105 Uiso 1 1 calc R A 1
H15C H -0.199 0.0787 0.4302 0.105 Uiso 1 1 calc R A 1
O4A O -0.0582(6) 0.1841(16) 0.3089(6) 0.0227(18) Uani 0.383(7) 1 d PU A 1
O5A O -0.0904(8) 0.305(3) 0.3383(9) 0.0243(19) Uani 0.383(7) 1 d PU A 1
Ni4 Ni 0.16680(6) 0.65491(18) 0.49412(7) 0.0280(4) Uani 1 1 d U B 2
Cl6 Cl 0.17515(14) 0.8527(4) 0.47599(14) 0.0381(9) Uani 1 1 d U B 2
Cl7 Cl 0.17905(16) 0.5230(4) 0.43164(16) 0.0471(11) Uani 1 1 d U B 2
Cl8 Cl 0.10428(15) 0.6390(6) 0.5315(2) 0.0649(15) Uani 1 1 d U B 2
N7 N 0.2209(4) 0.6237(11) 0.5569(4) 0.022(2) Uani 1 1 d U B 2
N8 N 0.2521(4) 0.6854(13) 0.6484(4) 0.031(3) Uani 1 1 d U B 2
C16 C 0.2174(5) 0.7033(15) 0.6005(5) 0.031(3) Uani 1 1 d U B 2
H16A H 0.2196 0.7885 0.5887 0.037 Uiso 1 1 calc R B 2
H16B H 0.1858 0.6926 0.6087 0.037 Uiso 1 1 calc R B 2
C17 C 0.2206(6) 0.4928(14) 0.5714(6) 0.042(4) Uani 1 1 d U B 2
H17A H 0.2235 0.4429 0.5407 0.062 Uiso 1 1 calc R B 2
H17B H 0.1909 0.4734 0.582 0.062 Uiso 1 1 calc R B 2
H17C H 0.2472 0.476 0.601 0.062 Uiso 1 1 calc R B 2
C18 C 0.2669(4) 0.6495(16) 0.5388(5) 0.033(3) Uani 1 1 d U B 2
H18A H 0.2695 0.5946 0.5096 0.05 Uiso 1 1 calc R B 2
H18B H 0.2938 0.6365 0.5686 0.05 Uiso 1 1 calc R B 2
H18C H 0.267 0.734 0.5267 0.05 Uiso 1 1 calc R B 2
C19 C 0.2798(6) 0.792(2) 0.6665(7) 0.063(6) Uani 1 1 d U B 2
H19A H 0.3029 0.7728 0.6992 0.094 Uiso 1 1 calc R B 2
H19B H 0.2589 0.8574 0.6737 0.094 Uiso 1 1 calc R B 2
H19C H 0.2964 0.8187 0.639 0.094 Uiso 1 1 calc R B 2
C20 C 0.2329(5) 0.6288(17) 0.6932(6) 0.045(4) Uani 1 1 d U B 2
H20A H 0.2586 0.6193 0.7246 0.067 Uiso 1 1 calc R B 2
H20B H 0.2194 0.5488 0.682 0.067 Uiso 1 1 calc R B 2
H20C H 0.2084 0.6816 0.7019 0.067 Uiso 1 1 calc R B 2
Ni5 Ni 0.08992(6) 0.96503(17) 0.13765(7) 0.0225(4) Uani 1 1 d U C 3
Ni6 Ni 0.02156(6) 0.77394(17) 0.15600(7) 0.0222(4) Uani 1 1 d U C 3
Ni7 Ni 0.10567(5) 0.83442(16) 0.24251(7) 0.0210(4) Uani 1 1 d U C 3
Cl9 Cl 0.15523(11) 0.9871(4) 0.21376(13) 0.0283(8) Uani 1 1 d U C 3
Cl10 Cl 0.02068(13) 0.8930(4) 0.07811(15) 0.0356(9) Uani 1 1 d U C 3
Cl11 Cl 0.04393(11) 0.6854(3) 0.24479(13) 0.0262(7) Uani 1 1 d U C 3
Cl12 Cl 0.03912(12) 0.9738(4) 0.20467(14) 0.0313(7) Uani 1 1 d U C 3
O1 O 0.0940(3) 0.7921(8) 0.1650(3) 0.0208(13) Uani 1 1 d U C 3
N9 N 0.1160(4) 0.8731(10) 0.3227(4) 0.023(2) Uani 1 1 d U C 3
N10 N 0.1604(4) 0.7267(12) 0.2909(5) 0.028(2) Uani 1 1 d U C 3
N11 N 0.0857(4) 1.1442(13) 0.1130(5) 0.035(2) Uani 1 1 d U C 3
N12 N 0.1324(4) 1.0019(12) 0.0786(5) 0.032(2) Uani 1 1 d U C 3
N13 N -0.0507(4) 0.7514(12) 0.1508(4) 0.028(2) Uani 1 1 d U C 3
N14 N -0.0037(4) 0.6095(12) 0.1203(5) 0.029(2) Uani 1 1 d U C 3
C21 C 0.1440(6) 0.7739(16) 0.3378(6) 0.036(3) Uani 1 1 d U C 3
H21A H 0.1259 0.7102 0.352 0.043 Uiso 1 1 calc R C 3
H21B H 0.1714 0.7969 0.3661 0.043 Uiso 1 1 calc R C 3
C22 C 0.0741(5) 0.8797(18) 0.3452(6) 0.042(4) Uani 1 1 d U C 3
H22A H 0.0566 0.9543 0.3329 0.063 Uiso 1 1 calc R C 3
H22B H 0.0834 0.8804 0.3841 0.063 Uiso 1 1 calc R C 3
H22C H 0.054 0.8089 0.3336 0.063 Uiso 1 1 calc R C 3
C23 C 0.1444(6) 0.9918(15) 0.3386(5) 0.038(4) Uani 1 1 d U C 3
H23A H 0.1239 1.0622 0.3274 0.056 Uiso 1 1 calc R C 3
H23B H 0.1713 0.9945 0.3213 0.056 Uiso 1 1 calc R C 3
H23C H 0.1557 0.9939 0.3773 0.056 Uiso 1 1 calc R C 3
C24 C 0.1564(6) 0.5928(15) 0.2866(6) 0.037(3) Uani 1 1 d U C 3
H24A H 0.1236 0.5686 0.2853 0.056 Uiso 1 1 calc R C 3
H24B H 0.177 0.5554 0.3176 0.056 Uiso 1 1 calc R C 3
H24C H 0.166 0.5657 0.2542 0.056 Uiso 1 1 calc R C 3
C25 C 0.2070(4) 0.7576(16) 0.2912(6) 0.040(3) Uani 1 1 d U C 3
H25A H 0.2104 0.8464 0.2926 0.06 Uiso 1 1 calc R C 3
H25B H 0.2156 0.7269 0.2588 0.06 Uiso 1 1 calc R C 3
H25C H 0.2278 0.7215 0.3224 0.06 Uiso 1 1 calc R C 3
C26 C 0.1239(7) 1.1306(16) 0.0837(8) 0.072(5) Uani 1 1 d U C 3
H26A H 0.1145 1.1684 0.0481 0.086 Uiso 1 1 calc R C 3
H26B H 0.1529 1.1713 0.1032 0.086 Uiso 1 1 calc R C 3
C27 C 0.0403(6) 1.1861(18) 0.0781(8) 0.070(5) Uani 1 1 d U C 3
H27A H 0.0159 1.1921 0.0992 0.106 Uiso 1 1 calc R C 3
H27B H 0.0303 1.1275 0.0492 0.106 Uiso 1 1 calc R C 3
H27C H 0.045 1.266 0.0631 0.106 Uiso 1 1 calc R C 3
C28 C 0.1026(6) 1.2367(14) 0.1527(6) 0.051(4) Uani 1 1 d U C 3
H28A H 0.0788 1.2514 0.1739 0.076 Uiso 1 1 calc R C 3
H28B H 0.1085 1.3123 0.1349 0.076 Uiso 1 1 calc R C 3
H28C H 0.132 1.2091 0.176 0.076 Uiso 1 1 calc R C 3
C29 C 0.1129(7) 0.940(2) 0.0248(6) 0.071(6) Uani 1 1 d U C 3
H29A H 0.1219 0.8544 0.0268 0.106 Uiso 1 1 calc R C 3
H29B H 0.1259 0.9806 -0.003 0.106 Uiso 1 1 calc R C 3
H29C H 0.0784 0.9473 0.0162 0.106 Uiso 1 1 calc R C 3
C30 C 0.1822(5) 0.987(2) 0.0930(6) 0.062(6) Uani 1 1 d U C 3
H30A H 0.1902 0.9013 0.0894 0.093 Uiso 1 1 calc R C 3
H30B H 0.1935 1.0128 0.13 0.093 Uiso 1 1 calc R C 3
H30C H 0.1972 1.0368 0.0697 0.093 Uiso 1 1 calc R C 3
C31 C -0.0483(5) 0.6213(16) 0.1365(6) 0.035(3) Uani 1 1 d U C 3
H31A H -0.0491 0.5684 0.1674 0.042 Uiso 1 1 calc R C 3
H31B H -0.0749 0.5993 0.107 0.042 Uiso 1 1 calc R C 3
C32 C -0.0814(4) 0.8316(18) 0.1048(6) 0.043(4) Uani 1 1 d U C 3
H32A H -0.0809 0.9167 0.1163 0.064 Uiso 1 1 calc R C 3
H32B H -0.1141 0.802 0.0969 0.064 Uiso 1 1 calc R C 3
H32C H -0.0683 0.8255 0.0727 0.064 Uiso 1 1 calc R C 3
C33 C -0.0691(4) 0.7774(16) 0.2000(5) 0.037(4) Uani 1 1 d U C 3
H33A H -0.0694 0.8656 0.2058 0.056 Uiso 1 1 calc R C 3
H33B H -0.0487 0.7384 0.2307 0.056 Uiso 1 1 calc R C 3
H33C H -0.1013 0.7454 0.1956 0.056 Uiso 1 1 calc R C 3
C34 C -0.0096(6) 0.604(2) 0.0596(6) 0.055(5) Uani 1 1 d U C 3
H34A H -0.025 0.6792 0.0438 0.083 Uiso 1 1 calc R C 3
H34B H -0.0291 0.5341 0.0456 0.083 Uiso 1 1 calc R C 3
H34C H 0.0215 0.5968 0.0506 0.083 Uiso 1 1 calc R C 3
C35 C 0.0192(5) 0.4941(13) 0.1385(6) 0.032(3) Uani 1 1 d U C 3
H35A H 0.0491 0.4878 0.1267 0.047 Uiso 1 1 calc R C 3
H35B H -0.0015 0.4265 0.1236 0.047 Uiso 1 1 calc R C 3
H35C H 0.0253 0.4905 0.1774 0.047 Uiso 1 1 calc R C 3
C36 C 0.1181(4) 0.7056(11) 0.1450(4) 0.021(2) Uani 1 1 d U C 3
H36A H 0.1067 0.701 0.1064 0.031 Uiso 1 1 calc R C 3
H36B H 0.1134 0.6269 0.161 0.031 Uiso 1 1 calc R C 3
H36C H 0.1518 0.7259 0.153 0.031 Uiso 1 1 calc R C 3
Ni8 Ni 0.33277(6) 0.93433(17) 0.00529(7) 0.0274(4) Uani 1 1 d U D 4
Cl13 Cl 0.32570(14) 0.7364(4) 0.02343(15) 0.0348(9) Uani 1 1 d U D 4
Cl14 Cl 0.39432(13) 0.9601(4) -0.03482(16) 0.0407(9) Uani 1 1 d U D 4
Cl15 Cl 0.32100(14) 1.0677(4) 0.06722(16) 0.0441(10) Uani 1 1 d U D 4
N15 N 0.2764(4) 0.9633(12) -0.0561(4) 0.025(2) Uani 1 1 d U D 4
N16 N 0.2456(4) 0.9078(13) -0.1509(5) 0.033(3) Uani 1 1 d U D 4
C37 C 0.2831(5) 0.8854(14) -0.1026(5) 0.028(3) Uani 1 1 d U D 4
H37A H 0.3143 0.9034 -0.1108 0.034 Uiso 1 1 calc R D 4
H37B H 0.2828 0.7984 -0.0927 0.034 Uiso 1 1 calc R D 4
C38 C 0.2328(4) 0.9374(17) -0.0417(6) 0.039(4) Uani 1 1 d U D 4
H38A H 0.2324 0.8521 -0.0307 0.058 Uiso 1 1 calc R D 4
H38B H 0.2068 0.952 -0.0723 0.058 Uiso 1 1 calc R D 4
H38C H 0.2291 0.9903 -0.0121 0.058 Uiso 1 1 calc R D 4
C39 C 0.2774(5) 1.0936(14) -0.0719(6) 0.034(3) Uani 1 1 d U D 4
H39A H 0.3077 1.1117 -0.0815 0.051 Uiso 1 1 calc R D 4
H39B H 0.2737 1.1455 -0.0421 0.051 Uiso 1 1 calc R D 4
H39C H 0.2516 1.1094 -0.1025 0.051 Uiso 1 1 calc R D 4
C40 C 0.2163(5) 0.8001(16) -0.1675(7) 0.049(5) Uani 1 1 d U D 4
H40A H 0.2024 0.7722 -0.1381 0.074 Uiso 1 1 calc R D 4
H40B H 0.2359 0.7352 -0.1776 0.074 Uiso 1 1 calc R D 4
H40C H 0.1911 0.8208 -0.1981 0.074 Uiso 1 1 calc R D 4
C41 C 0.2656(5) 0.9495(14) -0.1924(5) 0.034(3) Uani 1 1 d U D 4
H41A H 0.2856 1.0204 -0.1804 0.052 Uiso 1 1 calc R D 4
H41B H 0.2405 0.9726 -0.2227 0.052 Uiso 1 1 calc R D 4
H41C H 0.2849 0.8848 -0.2032 0.052 Uiso 1 1 calc R D 4

loop_
_atom_site_aniso_label
_atom_site_aniso_U_11
_atom_site_aniso_U_22
_atom_site_aniso_U_33
_atom_site_aniso_U_23
_atom_site_aniso_U_13
_atom_site_aniso_U_12
Ni1 0.0332(9) 0.0324(11) 0.0185(10) 0.0055(8) 0.0010(8) -0.0164(9)
Ni2 0.0301(9) 0.0311(11) 0.0148(9) 0.0021(8) 0.0040(7) -0.0081(9)
Ni3 0.0427(11) 0.0405(11) 0.0187(10) 0.0063(9) 0.0037(8) -0.0172(10)
Cl1 0.0322(17) 0.0317(19) 0.0187(17) 0.0059(15) 0.0027(14) -0.0118(16)
Cl2 0.0372(17) 0.042(2) 0.0208(18) 0.0040(17) 0.0028(14) -0.0147(17)
Cl3 0.048(2) 0.044(2) 0.0186(17) 0.0140(16) -0.0027(15) -0.0195(19)
Cl4 0.046(3) 0.033(3) 0.024(2) -0.0008(19) 0.0059(19) -0.004(2)
Cl5 0.027(2) 0.034(3) 0.017(2) 0.004(2) -0.0003(19) -0.014(2)
N1 0.035(4) 0.018(5) 0.029(6) 0.000(4) 0.000(4) -0.013(4)
N2 0.035(5) 0.023(4) 0.023(5) 0.004(4) 0.004(4) -0.006(4)
N3 0.026(5) 0.017(5) 0.017(4) 0.001(3) 0.004(3) 0.002(3)
N4 0.030(4) 0.031(5) 0.019(5) -0.002(4) 0.009(4) 0.002(4)
N5 0.043(6) 0.025(4) 0.034(6) 0.005(4) 0.018(4) -0.002(4)
N6 0.043(5) 0.023(5) 0.027(5) -0.003(4) 0.013(4) -0.007(4)
C1 0.032(6) 0.026(6) 0.042(8) 0.012(6) 0.006(6) -0.013(4)
C2 0.043(8) 0.051(10) 0.052(8) 0.025(7) 0.020(7) 0.033(8)
C3 0.042(6) 0.034(7) 0.038(7) 0.003(7) -0.005(6) 0.001(7)
C4 0.050(9) 0.031(6) 0.043(8) 0.004(6) -0.013(7) 0.010(7)
C5 0.059(9) 0.023(8) 0.028(6) 0.002(5) 0.006(6) -0.018(7)
C6 0.045(7) 0.015(5) 0.017(5) 0.002(5) 0.013(5) -0.004(5)
C7 0.043(8) 0.015(6) 0.038(8) -0.007(6) 0.015(7) -0.004(6)
C8 0.035(6) 0.030(7) 0.033(7) -0.008(6) 0.016(6) -0.006(5)
C9 0.029(5) 0.076(12) 0.056(11) 0.014(10) 0.021(6) -0.003(7)
C10 0.049(9) 0.022(6) 0.050(11) -0.009(6) 0.015(8) 0.011(6)
C11 0.193(19) 0.055(9) 0.137(16) 0.059(9) 0.143(16) 0.057(12)
C12 0.060(9) 0.036(10) 0.117(17) 0.006(10) -0.013(8) 0.002(8)
C13 0.16(2) 0.043(9) 0.079(15) -0.011(10) -0.027(12) -0.034(14)
C14 0.078(11) 0.132(17) 0.034(8) -0.028(11) 0.031(7) -0.050(14)
C15 0.051(7) 0.111(17) 0.053(11) -0.006(12) 0.023(6) -0.010(9)
O4A 0.029(5) 0.021(5) 0.015(5) 0.007(4) -0.002(3) -0.009(3)
O5A 0.024(4) 0.036(5) 0.013(5) 0.008(4) 0.004(4) -0.008(4)
Ni4 0.0350(10) 0.0280(10) 0.0198(10) -0.0030(9) 0.0031(8) -0.0007(9)
Cl6 0.063(2) 0.030(2) 0.0210(18) 0.0031(17) 0.0087(17) 0.002(2)
Cl7 0.074(3) 0.039(2) 0.027(2) -0.0080(19) 0.008(2) 0.008(2)
Cl8 0.036(2) 0.101(4) 0.061(3) -0.029(3) 0.017(2) -0.023(3)
N7 0.029(4) 0.017(5) 0.020(4) 0.004(4) 0.005(4) 0.006(4)
N8 0.033(6) 0.046(8) 0.015(5) 0.004(5) 0.007(4) 0.000(6)
C16 0.028(7) 0.033(7) 0.029(5) 0.005(5) 0.002(4) 0.009(6)
C17 0.077(11) 0.022(6) 0.029(8) 0.011(5) 0.018(7) -0.002(7)
C18 0.045(6) 0.048(9) 0.007(5) 0.012(6) 0.006(4) -0.001(7)
C19 0.054(9) 0.093(14) 0.033(9) 0.004(9) -0.007(7) -0.027(10)
C20 0.066(9) 0.053(10) 0.022(7) 0.008(7) 0.026(7) 0.007(8)
Ni5 0.0307(9) 0.0217(8) 0.0166(9) 0.0030(7) 0.0083(7) -0.0054(8)
Ni6 0.0272(8) 0.0261(10) 0.0136(9) 0.0013(8) 0.0051(7) -0.0029(8)
Ni7 0.0259(8) 0.0232(9) 0.0143(8) 0.0009(8) 0.0048(7) -0.0034(8)
Cl9 0.0330(16) 0.029(2) 0.0228(17) 0.0013(15) 0.0063(14) -0.0097(15)
Cl10 0.0390(18) 0.046(2) 0.0197(17) 0.0067(16) 0.0018(14) -0.0128(18)
Cl11 0.0354(17) 0.0272(18) 0.0171(16) 0.0026(14) 0.0084(14) -0.0035(15)
Cl12 0.0426(18) 0.0256(16) 0.0285(18) 0.0010(15) 0.0139(15) 0.0054(15)
O1 0.032(3) 0.013(3) 0.016(3) -0.001(2) 0.002(3) -0.011(3)
N9 0.033(5) 0.020(5) 0.016(4) -0.003(4) 0.007(4) -0.004(4)
N10 0.032(5) 0.027(5) 0.025(5) 0.003(4) 0.004(4) 0.005(4)
N11 0.044(6) 0.035(5) 0.026(6) 0.010(4) 0.011(4) -0.004(4)
N12 0.042(5) 0.035(6) 0.018(5) 0.004(4) 0.007(4) -0.009(5)
N13 0.028(4) 0.037(6) 0.020(5) 0.015(4) 0.009(4) 0.006(4)
N14 0.037(5) 0.031(5) 0.018(5) -0.008(4) 0.005(5) -0.006(4)
C21 0.046(8) 0.040(7) 0.021(5) 0.008(6) 0.002(6) 0.013(7)
C22 0.048(7) 0.066(11) 0.017(6) -0.012(7) 0.016(6) 0.006(7)
C23 0.054(9) 0.041(7) 0.011(6) -0.007(6) -0.008(6) -0.006(7)
C24 0.061(10) 0.031(6) 0.023(8) 0.007(6) 0.016(8) 0.010(6)
C25 0.035(5) 0.043(9) 0.039(9) -0.002(7) -0.002(5) 0.010(6)
C26 0.110(10) 0.028(6) 0.104(13) 0.013(6) 0.080(10) -0.015(7)
C27 0.071(9) 0.045(10) 0.076(12) 0.035(9) -0.027(8) -0.010(8)
C28 0.086(12) 0.019(6) 0.042(8) 0.014(6) 0.003(7) -0.012(8)
C29 0.093(11) 0.110(15) 0.015(6) -0.010(8) 0.022(6) -0.049(13)
C30 0.041(6) 0.128(17) 0.020(7) 0.024(10) 0.015(5) -0.004(9)
C31 0.031(6) 0.036(6) 0.036(8) -0.003(6) 0.006(6) -0.008(5)
C32 0.029(6) 0.060(10) 0.037(7) 0.027(8) 0.004(6) 0.010(7)
C33 0.037(7) 0.051(9) 0.028(6) -0.008(6) 0.017(6) -0.016(7)
C34 0.068(11) 0.076(13) 0.021(6) -0.017(6) 0.006(7) -0.014(11)
C35 0.043(7) 0.026(6) 0.035(7) -0.013(5) 0.029(6) -0.010(5)
C36 0.017(4) 0.028(5) 0.016(5) 0.010(4) -0.001(4) -0.006(4)
Ni8 0.0326(10) 0.0273(11) 0.0211(10) 0.0001(8) 0.0031(8) 0.0011(9)
Cl13 0.052(2) 0.0292(19) 0.026(2) 0.0015(17) 0.0140(17) 0.0037(18)
Cl14 0.0344(18) 0.044(2) 0.044(2) 0.0009(19) 0.0101(16) -0.0083(19)
Cl15 0.060(2) 0.041(2) 0.028(2) -0.0131(19) 0.0005(18) 0.010(2)
N15 0.036(5) 0.020(5) 0.020(4) -0.005(4) 0.009(4) -0.004(5)
N16 0.038(6) 0.032(7) 0.027(5) -0.006(5) 0.002(4) -0.007(6)
C37 0.040(7) 0.028(7) 0.018(5) -0.007(5) 0.012(4) 0.004(6)
C38 0.021(5) 0.054(10) 0.046(9) -0.015(8) 0.021(5) 0.006(6)
C39 0.038(7) 0.027(6) 0.033(8) -0.006(5) -0.002(6) 0.004(6)
C40 0.052(9) 0.044(10) 0.053(10) -0.023(8) 0.014(7) -0.022(7)
C41 0.049(8) 0.027(7) 0.023(6) 0.003(5) 0.000(5) -0.002(6)

loop_
_atom_type_symbol
_atom_type_description
_atom_type_scat_dispersion_real
_atom_type_scat_dispersion_imag
_atom_type_scat_source
C C 0.0033 0.0016 'International Tables Vol C Tables 4.2.6.8 and 6.1.1.4'
H H 0 0 'International Tables Vol C Tables 4.2.6.8 and 6.1.1.4'
Cl Cl 0.1484 0.1585 'International Tables Vol C Tables 4.2.6.8 and 6.1.1.4'
N N 0.0061 0.0033 'International Tables Vol C Tables 4.2.6.8 and 6.1.1.4'
Ni Ni 0.3393 1.1124 'International Tables Vol C Tables 4.2.6.8 and 6.1.1.4'
O O 0.0106 0.006 'International Tables Vol C Tables 4.2.6.8 and 6.1.1.4'

loop_
_geom_angle_atom_site_label_1
_geom_angle_atom_site_label_2
_geom_angle_atom_site_label_3
_geom_angle
_geom_angle_site_symmetry_1
_geom_angle_site_symmetry_3
_geom_angle_publ_flag
O5A Ni1 O4A 58.4(10) . . ?
O5A Ni1 N2 113.5(9) . . ?
O4A Ni1 N2 171.2(6) . . ?
O5A Ni1 N1 177.0(9) . . ?
O4A Ni1 N1 119.1(6) . . ?
N2 Ni1 N1 69.1(4) . . ?
O5A Ni1 Cl3 81.6(7) . . ?
O4A Ni1 Cl3 83.9(4) . . ?
N2 Ni1 Cl3 98.8(3) . . ?
N1 Ni1 Cl3 96.6(3) . . ?
O5A Ni1 Cl1 85.3(7) . . ?
O4A Ni1 Cl1 81.5(4) . . ?
N2 Ni1 Cl1 94.8(3) . . ?
N1 Ni1 Cl1 96.1(3) . . ?
Cl3 Ni1 Cl1 163.99(15) . . ?
O5A Ni1 Cl4 17.0(9) . . ?
O4A Ni1 Cl4 75.1(6) . . ?
N2 Ni1 Cl4 96.6(3) . . ?
N1 Ni1 Cl4 165.7(4) . . ?
Cl3 Ni1 Cl4 86.08(17) . . ?
Cl1 Ni1 Cl4 84.02(16) . . ?
O5A Ni1 Cl5 79.3(9) . . ?
O4A Ni1 Cl5 21.0(5) . . ?
N2 Ni1 Cl5 167.0(3) . . ?
N1 Ni1 Cl5 98.2(3) . . ?
Cl3 Ni1 Cl5 84.80(17) . . ?
Cl1 Ni1 Cl5 83.78(16) . . ?
Cl4 Ni1 Cl5 96.09(18) . . ?
O5A Ni1 Ni3 41.1(8) . . ?
O4A Ni1 Ni3 40.8(5) . . ?
N2 Ni1 Ni3 136.2(3) . . ?
N1 Ni1 Ni3 136.0(3) . . ?
Cl3 Ni1 Ni3 51.66(11) . . ?
Cl1 Ni1 Ni3 112.37(11) . . ?
Cl4 Ni1 Ni3 55.40(14) . . ?
Cl5 Ni1 Ni3 55.11(12) . . ?
O4A Ni2 O5A 55.7(9) . . ?
O4A Ni2 N4 171.5(6) . . ?
O5A Ni2 N4 116.9(8) . . ?
O4A Ni2 N3 117.2(6) . . ?
O5A Ni2 N3 172.6(8) . . ?
N4 Ni2 N3 70.0(4) . . ?
O4A Ni2 Cl1 81.6(5) . . ?
O5A Ni2 Cl1 81.3(6) . . ?
N4 Ni2 Cl1 93.5(3) . . ?
N3 Ni2 Cl1 96.0(3) . . ?
O4A Ni2 Cl2 83.5(5) . . ?
O5A Ni2 Cl2 83.8(6) . . ?
N4 Ni2 Cl2 100.3(3) . . ?
N3 Ni2 Cl2 97.8(3) . . ?
Cl1 Ni2 Cl2 163.07(14) . . ?
O4A Ni2 Cl4 77.0(6) . . ?
O5A Ni2 Cl4 21.4(7) . . ?
N4 Ni2 Cl4 95.8(3) . . ?
N3 Ni2 Cl4 165.8(3) . . ?
Cl1 Ni2 Cl4 85.14(16) . . ?
Cl2 Ni2 Cl4 83.78(16) . . ?
O4A Ni2 Cl5 21.3(5) . . ?
O5A Ni2 Cl5 76.9(8) . . ?
N4 Ni2 Cl5 165.6(3) . . ?
N3 Ni2 Cl5 96.0(3) . . ?
Cl1 Ni2 Cl5 84.11(15) . . ?
Cl2 Ni2 Cl5 84.84(16) . . ?
Cl4 Ni2 Cl5 98.19(19) . . ?
O4A Ni3 O5A 56.5(9) . . ?
O4A Ni3 N6 173.0(7) . . ?
O5A Ni3 N6 116.5(8) . . ?
O4A Ni3 N5 116.9(6) . . ?
O5A Ni3 N5 172.5(7) . . ?
N6 Ni3 N5 70.1(5) . . ?
O4A Ni3 Cl3 83.0(4) . . ?
O5A Ni3 Cl3 79.6(7) . . ?
N6 Ni3 Cl3 96.6(4) . . ?
N5 Ni3 Cl3 96.5(4) . . ?
O4A Ni3 Cl2 82.2(4) . . ?
O5A Ni3 Cl2 85.4(7) . . ?
N6 Ni3 Cl2 97.1(4) . . ?
N5 Ni3 Cl2 97.5(4) . . ?
Cl3 Ni3 Cl2 163.08(15) . . ?
O4A Ni3 Cl5 21.7(5) . . ?
O5A Ni3 Cl5 78.2(7) . . ?
N6 Ni3 Cl5 165.3(4) . . ?
N5 Ni3 Cl5 95.2(3) . . ?
Cl3 Ni3 Cl5 84.92(16) . . ?
Cl2 Ni3 Cl5 84.44(15) . . ?
O4A Ni3 Cl4 74.7(6) . . ?
O5A Ni3 Cl4 18.9(7) . . ?
N6 Ni3 Cl4 98.2(4) . . ?
N5 Ni3 Cl4 168.3(3) . . ?
Cl3 Ni3 Cl4 85.87(18) . . ?
Cl2 Ni3 Cl4 82.30(17) . . ?
Cl5 Ni3 Cl4 96.46(19) . . ?
O4A Ni3 Ni1 40.1(5) . . ?
O5A Ni3 Ni1 38.8(7) . . ?
N6 Ni3 Ni1 135.4(4) . . ?
N5 Ni3 Ni1 134.1(3) . . ?
Cl3 Ni3 Ni1 51.34(10) . . ?
Cl2 Ni3 Ni1 111.75(12) . . ?
Cl5 Ni3 Ni1 55.58(14) . . ?
Cl4 Ni3 Ni1 55.41(14) . . ?
Ni1 Cl1 Ni2 76.46(12) . . ?
Ni2 Cl2 Ni3 76.33(12) . . ?
Ni1 Cl3 Ni3 77.00(13) . . ?
O5A Cl4 Ni2 50.5(14) . . ?
O5A Cl4 Ni3 41.0(14) . . ?
Ni2 Cl4 Ni3 70.94(16) . . ?
O5A Cl4 Ni1 34.5(14) . . ?
Ni2 Cl4 Ni1 70.63(15) . . ?
Ni3 Cl4 Ni1 69.20(16) . . ?
O4A Cl5 Ni2 40.7(8) . . ?
O4A Cl5 Ni3 43.1(8) . . ?
Ni2 Cl5 Ni3 70.49(16) . . ?
O4A Cl5 Ni1 40.5(9) . . ?
Ni2 Cl5 Ni1 69.96(17) . . ?
Ni3 Cl5 Ni1 69.31(16) . . ?
C3 N1 C1 113.3(13) . . ?
C3 N1 C2 108.9(12) . . ?
C1 N1 C2 107.1(12) . . ?
C3 N1 Ni1 121.4(10) . . ?
C1 N1 Ni1 88.5(9) . . ?
C2 N1 Ni1 115.3(9) . . ?
C5 N2 C4 111.7(13) . . ?
C5 N2 C1 112.6(11) . . ?
C4 N2 C1 110.1(12) . . ?
C5 N2 Ni1 114.8(9) . . ?
C4 N2 Ni1 116.7(9) . . ?
C1 N2 Ni1 88.7(8) . . ?
C7 N3 C8 108.5(11) . . ?
C7 N3 C6 113.7(9) . . ?
C8 N3 C6 108.1(10) . . ?
C7 N3 Ni2 117.8(9) . . ?
C8 N3 Ni2 118.7(8) . . ?
C6 N3 Ni2 88.3(7) . . ?
C10 N4 C6 111.3(12) . . ?
C10 N4 C9 107.9(13) . . ?
C6 N4 C9 110.9(12) . . ?
C10 N4 Ni2 119.2(11) . . ?
C6 N4 Ni2 91.9(8) . . ?
C9 N4 Ni2 114.8(10) . . ?
C12 N5 C13 106.3(16) . . ?
C12 N5 C11 110.8(17) . . ?
C13 N5 C11 118.2(18) . . ?
C12 N5 Ni3 117.1(11) . . ?
C13 N5 Ni3 116.3(12) . . ?
C11 N5 Ni3 87.7(10) . . ?
C14 N6 C11 104.2(19) . . ?
C14 N6 C15 105.6(14) . . ?
C11 N6 C15 116.5(18) . . ?
C14 N6 Ni3 122.1(10) . . ?
C11 N6 Ni3 89.7(9) . . ?
C15 N6 Ni3 117.6(10) . . ?
N1 C1 N2 107.7(11) . . ?
N4 C6 N3 104.8(10) . . ?
N5 C11 N6 112.1(14) . . ?
Cl5 O4A Ni2 118.0(12) . . ?
Cl5 O4A Ni1 118.5(12) . . ?
Ni2 O4A Ni1 101.7(8) . . ?
Cl5 O4A Ni3 115.2(11) . . ?
Ni2 O4A Ni3 101.2(8) . . ?
Ni1 O4A Ni3 99.1(8) . . ?
Cl4 O5A Ni1 128(2) . . ?
Cl4 O5A Ni3 120.1(17) . . ?
Ni1 O5A Ni3 100.1(12) . . ?
Cl4 O5A Ni2 108.1(17) . . ?
Ni1 O5A Ni2 97.7(10) . . ?
Ni3 O5A Ni2 95.4(12) . . ?
N7 Ni4 Cl8 101.8(3) . . ?
N7 Ni4 Cl6 103.3(4) . . ?
Cl8 Ni4 Cl6 107.4(2) . . ?
N7 Ni4 Cl7 104.3(3) . . ?
Cl8 Ni4 Cl7 121.6(2) . . ?
Cl6 Ni4 Cl7 115.79(16) . . ?
C16 N7 C17 112.7(11) . . ?
C16 N7 C18 109.5(11) . . ?
C17 N7 C18 107.9(12) . . ?
C16 N7 Ni4 110.3(8) . . ?
C17 N7 Ni4 108.6(10) . . ?
C18 N7 Ni4 107.7(7) . . ?
C19 N8 C16 114.1(13) . . ?
C19 N8 C20 110.9(12) . . ?
C16 N8 C20 114.0(11) . . ?
N8 C16 N7 115.7(12) . . ?
O1 Ni5 N11 177.5(4) . . ?
O1 Ni5 N12 114.6(4) . . ?
N11 Ni5 N12 67.4(5) . . ?
O1 Ni5 Cl10 83.8(3) . . ?
N11 Ni5 Cl10 97.6(4) . . ?
N12 Ni5 Cl10 97.8(3) . . ?
O1 Ni5 Cl9 80.5(3) . . ?
N11 Ni5 Cl9 97.9(4) . . ?
N12 Ni5 Cl9 94.9(3) . . ?
Cl10 Ni5 Cl9 162.87(15) . . ?
O1 Ni5 Cl12 78.2(3) . . ?
N11 Ni5 Cl12 99.8(3) . . ?
N12 Ni5 Cl12 167.1(4) . . ?
Cl10 Ni5 Cl12 85.26(14) . . ?
Cl9 Ni5 Cl12 84.95(13) . . ?
O1 Ni5 Ni6 43.7(2) . . ?
N11 Ni5 Ni6 136.0(3) . . ?
N12 Ni5 Ni6 136.8(3) . . ?
Cl10 Ni5 Ni6 51.24(10) . . ?
Cl9 Ni5 Ni6 111.80(11) . . ?
Cl12 Ni5 Ni6 53.89(10) . . ?
O1 Ni6 N13 177.0(4) . . ?
O1 Ni6 N14 112.6(4) . . ?
N13 Ni6 N14 67.4(5) . . ?
O1 Ni6 Cl10 82.6(3) . . ?
N13 Ni6 Cl10 100.4(3) . . ?
N14 Ni6 Cl10 99.5(3) . . ?
O1 Ni6 Cl11 82.7(3) . . ?
N13 Ni6 Cl11 94.3(3) . . ?
N14 Ni6 Cl11 93.8(4) . . ?
Cl10 Ni6 Cl11 163.13(15) . . ?
O1 Ni6 Cl12 76.6(3) . . ?
N13 Ni6 Cl12 103.2(4) . . ?
N14 Ni6 Cl12 170.3(3) . . ?
Cl10 Ni6 Cl12 84.54(15) . . ?
Cl11 Ni6 Cl12 84.09(13) . . ?
O1 Ni6 Ni5 42.4(3) . . ?
N13 Ni6 Ni5 139.7(4) . . ?
N14 Ni6 Ni5 136.0(3) . . ?
Cl10 Ni6 Ni5 51.15(11) . . ?
Cl11 Ni6 Ni5 111.99(11) . . ?
Cl12 Ni6 Ni5 52.96(9) . . ?
O1 Ni7 N9 178.0(4) . . ?
O1 Ni7 N10 113.3(4) . . ?
N9 Ni7 N10 66.6(5) . . ?
O1 Ni7 Cl9 80.9(3) . . ?
N9 Ni7 Cl9 101.1(3) . . ?
N10 Ni7 Cl9 98.3(3) . . ?
O1 Ni7 Cl11 84.2(3) . . ?
N9 Ni7 Cl11 93.8(3) . . ?
N10 Ni7 Cl11 94.1(4) . . ?
Cl9 Ni7 Cl11 163.47(14) . . ?
O1 Ni7 Cl12 78.5(3) . . ?
N9 Ni7 Cl12 101.5(3) . . ?
N10 Ni7 Cl12 168.0(3) . . ?
Cl9 Ni7 Cl12 85.12(13) . . ?
Cl11 Ni7 Cl12 84.90(13) . . ?
Ni7 Cl9 Ni5 76.48(11) . . ?
Ni5 Cl10 Ni6 77.61(13) . . ?
Ni7 Cl11 Ni6 76.10(11) . . ?
Ni7 Cl12 Ni5 74.05(11) . . ?
Ni7 Cl12 Ni6 73.57(12) . . ?
Ni5 Cl12 Ni6 73.15(11) . . ?
C36 O1 Ni7 123.6(7) . . ?
C36 O1 Ni5 121.9(7) . . ?
Ni7 O1 Ni5 96.5(4) . . ?
C36 O1 Ni6 119.0(7) . . ?
Ni7 O1 Ni6 94.9(3) . . ?
Ni5 O1 Ni6 93.9(4) . . ?
C21 N9 C22 115.0(13) . . ?
C21 N9 C23 110.4(11) . . ?
C22 N9 C23 107.0(12) . . ?
C21 N9 Ni7 94.1(9) . . ?
C22 N9 Ni7 116.8(9) . . ?
C23 N9 Ni7 113.2(8) . . ?
C25 N10 C24 107.7(13) . . ?
C25 N10 C21 112.9(13) . . ?
C24 N10 C21 112.0(13) . . ?
C25 N10 Ni7 117.7(10) . . ?
C24 N10 Ni7 117.9(11) . . ?
C21 N10 Ni7 87.3(8) . . ?
C28 N11 C26 104.6(13) . . ?
C28 N11 C27 109.2(15) . . ?
C26 N11 C27 112.5(15) . . ?
C28 N11 Ni5 117.7(9) . . ?
C26 N11 Ni5 93.3(10) . . ?
C27 N11 Ni5 117.6(10) . . ?
C30 N12 C26 105.8(16) . . ?
C30 N12 C29 110.2(14) . . ?
C26 N12 C29 118.3(16) . . ?
C30 N12 Ni5 119.1(9) . . ?
C26 N12 Ni5 89.1(9) . . ?
C29 N12 Ni5 113.0(9) . . ?
C31 N13 C33 115.9(12) . . ?
C31 N13 C32 113.4(13) . . ?
C33 N13 C32 106.2(11) . . ?
C31 N13 Ni6 91.8(8) . . ?
C33 N13 Ni6 117.1(8) . . ?
C32 N13 Ni6 112.2(8) . . ?
C31 N14 C35 111.0(12) . . ?
C31 N14 C34 112.6(12) . . ?
C35 N14 C34 103.9(12) . . ?
C31 N14 Ni6 92.7(9) . . ?
C35 N14 Ni6 121.1(9) . . ?
C34 N14 Ni6 115.6(10) . . ?
N9 C21 N10 108.8(12) . . ?
N12 C26 N11 107.9(13) . . ?
N14 C31 N13 104.5(12) . . ?
N15 Ni8 Cl13 102.6(4) . . ?
N15 Ni8 Cl15 103.3(3) . . ?
Cl13 Ni8 Cl15 116.82(17) . . ?
N15 Ni8 Cl14 101.9(3) . . ?
Cl13 Ni8 Cl14 109.41(17) . . ?
Cl15 Ni8 Cl14 119.75(18) . . ?
C38 N15 C39 109.5(13) . . ?
C38 N15 C37 111.3(11) . . ?
C39 N15 C37 108.3(11) . . ?
C38 N15 Ni8 112.2(9) . . ?
C39 N15 Ni8 107.6(9) . . ?
C37 N15 Ni8 107.9(8) . . ?
C41 N16 C40 110.5(12) . . ?
C41 N16 C37 110.0(10) . . ?
C40 N16 C37 112.7(13) . . ?
N16 C37 N15 111.8(11) . . ?

loop_
_geom_bond_atom_site_label_1
_geom_bond_atom_site_label_2
_geom_bond_distance
_geom_bond_site_symmetry_2
_geom_bond_publ_flag
Ni1 O5A 1.90(2) . ?
Ni1 O4A 1.944(16) . ?
Ni1 N2 2.112(13) . ?
Ni1 N1 2.141(11) . ?
Ni1 Cl3 2.388(4) . ?
Ni1 Cl1 2.419(4) . ?
Ni1 Cl4 2.624(6) . ?
Ni1 Cl5 2.628(6) . ?
Ni1 Ni3 2.980(3) . ?
Ni2 O4A 1.925(16) . ?
Ni2 O5A 2.08(2) . ?
Ni2 N4 2.093(12) . ?
Ni2 N3 2.123(11) . ?
Ni2 Cl1 2.429(4) . ?
Ni2 Cl2 2.431(4) . ?
Ni2 Cl4 2.564(6) . ?
Ni2 Cl5 2.604(6) . ?
Ni3 O4A 1.972(16) . ?
Ni3 O5A 1.99(3) . ?
Ni3 N6 2.069(11) . ?
Ni3 N5 2.127(13) . ?
Ni3 Cl3 2.399(4) . ?
Ni3 Cl2 2.442(4) . ?
Ni3 Cl5 2.613(6) . ?
Ni3 Cl4 2.624(6) . ?
Cl4 O5A 0.98(3) . ?
Cl5 O4A 1.069(18) . ?
N1 C3 1.350(18) . ?
N1 C1 1.47(2) . ?
N1 C2 1.484(18) . ?
N2 C5 1.438(17) . ?
N2 C4 1.487(19) . ?
N2 C1 1.511(17) . ?
N3 C7 1.403(18) . ?
N3 C8 1.508(15) . ?
N3 C6 1.570(17) . ?
N4 C10 1.48(2) . ?
N4 C6 1.482(16) . ?
N4 C9 1.546(16) . ?
N5 C12 1.43(2) . ?
N5 C13 1.45(2) . ?
N5 C11 1.448(19) . ?
N6 C14 1.40(2) . ?
N6 C11 1.46(2) . ?
N6 C15 1.47(2) . ?
Ni4 N7 2.025(11) . ?
Ni4 Cl8 2.231(4) . ?
Ni4 Cl6 2.247(5) . ?
Ni4 Cl7 2.248(4) . ?
N7 C16 1.443(18) . ?
N7 C17 1.486(18) . ?
N7 C18 1.530(15) . ?
N8 C19 1.44(2) . ?
N8 C16 1.430(17) . ?
N8 C20 1.516(16) . ?
Ni5 O1 2.021(9) . ?
Ni5 N11 2.064(14) . ?
Ni5 N12 2.188(11) . ?
Ni5 Cl10 2.386(4) . ?
Ni5 Cl9 2.429(4) . ?
Ni5 Cl12 2.496(4) . ?
Ni5 Ni6 2.992(3) . ?
Ni6 O1 2.073(8) . ?
Ni6 N13 2.085(11) . ?
Ni6 N14 2.088(12) . ?
Ni6 Cl10 2.389(4) . ?
Ni6 Cl11 2.441(4) . ?
Ni6 Cl12 2.526(4) . ?
Ni7 O1 2.005(8) . ?
Ni7 N9 2.065(11) . ?
Ni7 N10 2.151(12) . ?
Ni7 Cl9 2.424(4) . ?
Ni7 Cl11 2.435(4) . ?
Ni7 Cl12 2.493(4) . ?
O1 C36 1.344(14) . ?
N9 C21 1.363(19) . ?
N9 C22 1.454(15) . ?
N9 C23 1.550(19) . ?
N10 C25 1.389(17) . ?
N10 C24 1.48(2) . ?
N10 C21 1.483(18) . ?
N11 C28 1.45(2) . ?
N11 C26 1.473(18) . ?
N11 C27 1.50(2) . ?
N12 C30 1.420(18) . ?
N12 C26 1.45(2) . ?
N12 C29 1.54(2) . ?
N13 C31 1.48(2) . ?
N13 C33 1.502(15) . ?
N13 C32 1.589(18) . ?
N14 C31 1.446(17) . ?
N14 C35 1.46(2) . ?
N14 C34 1.535(17) . ?
Ni8 N15 2.040(11) . ?
Ni8 Cl13 2.243(5) . ?
Ni8 Cl15 2.244(4) . ?
Ni8 Cl14 2.260(4) . ?
N15 C38 1.420(15) . ?
N15 C39 1.49(2) . ?
N15 C37 1.517(16) . ?
N16 C41 1.397(17) . ?
N16 C40 1.466(19) . ?
N16 C37 1.487(18) . ?
